data_1553387
loop_
_publ_author_name
'Xiong, Juan'
'Wang, Li-Jun'
'Qian, Jianchang'
'Wang, Pei-Pei'
'Wang, Xue-Jiao'
'Ma, Guang-Lei'
'Zeng, Huaqiang'
'Li, Jia'
'Hu, Jin-Feng'

_publ_section_title
;
 Structurally Diverse Sesquiterpenoids from the Endangered Ornamental
 Plant Michelia shiluensis.
;
_journal_issue 10
_journal_name_full 'Journal of natural products'
_journal_page_first 2195
_journal_page_last 2204
_journal_paper_doi 10.1021/acs.jnatprod.8b00386
_journal_volume 81
_journal_year 2018
_chemical_absolute_configuration rmad
_chemical_formula_moiety 'C19 H26 O7'
_chemical_formula_sum 'C19 H26 O7'
_chemical_formula_weight 366.40
_space_group_crystal_system monoclinic
_space_group_IT_number 4
_space_group_name_Hall 'P 2yb'
_space_group_name_H-M_alt 'P 1 21 1'
_atom_sites_solution_hydrogens geom
_atom_sites_solution_primary direct
_audit_creation_date 2016-11-03
_audit_creation_method
;
Olex2 1.2
(compiled 2016.09.09 svn.r3337 for OlexSys, GUI svn.r5227)
;
_cell_angle_alpha 90
_cell_angle_beta 110.6890(10)
_cell_angle_gamma 90
_cell_formula_units_Z 2
_cell_length_a 8.91060(10)
_cell_length_b 10.0011(2)
_cell_length_c 11.0207(2)
_cell_measurement_reflns_used 5173
_cell_measurement_temperature 130
_cell_measurement_theta_max 69.06
_cell_measurement_theta_min 4.29
_cell_volume 918.78(3)
_computing_cell_refinement 'SAINT v7.68A (Bruker, 2009)'
_computing_data_reduction 'SAINT v7.68A (Bruker, 2009)'
_computing_molecular_graphics 'Olex2 (Dolomanov et al., 2009)'
_computing_publication_material 'Olex2 (Dolomanov et al., 2009)'
_computing_structure_refinement 'ShelXL (Sheldrick, 2015)'
_computing_structure_solution 'ShelXS (Sheldrick, 2008)'
_diffrn_ambient_temperature 130
_diffrn_measured_fraction_theta_full 0.979
_diffrn_measured_fraction_theta_max 0.962
_diffrn_measurement_device_type 'Bruker APEX-II CCD'
_diffrn_measurement_method '\f and \w scans'
_diffrn_radiation_monochromator graphite
_diffrn_radiation_type CuK\a
_diffrn_radiation_wavelength 1.54178
_diffrn_reflns_av_R_equivalents 0.0197
_diffrn_reflns_av_unetI/netI 0.0250
_diffrn_reflns_Laue_measured_fraction_full 0.979
_diffrn_reflns_Laue_measured_fraction_max 0.962
_diffrn_reflns_limit_h_max 10
_diffrn_reflns_limit_h_min -10
_diffrn_reflns_limit_k_max 11
_diffrn_reflns_limit_k_min -8
_diffrn_reflns_limit_l_max 13
_diffrn_reflns_limit_l_min -13
_diffrn_reflns_number 6545
_diffrn_reflns_point_group_measured_fraction_full 0.801
_diffrn_reflns_point_group_measured_fraction_max 0.781
_diffrn_reflns_theta_full 67.679
_diffrn_reflns_theta_max 69.659
_diffrn_reflns_theta_min 4.288
_diffrn_standards_number 0
_exptl_absorpt_coefficient_mu 0.839
_exptl_absorpt_correction_T_max 0.7532
_exptl_absorpt_correction_T_min 0.6452
_exptl_absorpt_correction_type multi-scan
_exptl_absorpt_process_details
;
SADABS-2008/1 (Bruker,2008) was used for absorption correction.
wR2(int) was 0.1014 before and 0.0314 after correction.
The Ratio of minimum to maximum transmission is 0.8566.
The \l/2 correction factor is 0.0015.
;
_exptl_crystal_colour colourless
_exptl_crystal_density_diffrn 1.324
_exptl_crystal_density_method 'not measured'
_exptl_crystal_description block
_exptl_crystal_F_000 392
_exptl_crystal_size_max 0.15
_exptl_crystal_size_mid 0.1
_exptl_crystal_size_min 0.08
_refine_diff_density_max 0.437
_refine_diff_density_min -0.381
_refine_diff_density_rms 0.059
_refine_ls_abs_structure_details
;
 Flack x determined using 920 quotients [(I+)-(I-)]/[(I+)+(I-)]
 (Parsons, Flack and Wagner, Acta Cryst. B69 (2013) 249-259).
;
_refine_ls_abs_structure_Flack -0.01(6)
_refine_ls_extinction_method none
_refine_ls_goodness_of_fit_ref 1.113
_refine_ls_hydrogen_treatment constr
_refine_ls_matrix_type full
_refine_ls_number_parameters 240
_refine_ls_number_reflns 2705
_refine_ls_number_restraints 1
_refine_ls_restrained_S_all 1.113
_refine_ls_R_factor_all 0.0333
_refine_ls_R_factor_gt 0.0331
_refine_ls_shift/su_max 0.015
_refine_ls_shift/su_mean 0.000
_refine_ls_structure_factor_coef Fsqd
_refine_ls_weighting_details 'w=1/[\s^2^(Fo^2^)+(0.0678P)^2^+0.0778P] where P=(Fo^2^+2Fc^2^)/3'
_refine_ls_weighting_scheme calc
_refine_ls_wR_factor_gt 0.0926
_refine_ls_wR_factor_ref 0.0928
_reflns_Friedel_coverage 0.530
_reflns_Friedel_fraction_full 0.600
_reflns_Friedel_fraction_max 0.576
_reflns_number_gt 2679
_reflns_number_total 2705
_reflns_threshold_expression 'I > 2\s(I)'
_cod_data_source_file np8b00386_si_003.cif
_cod_data_source_block cu_dm16716_0m
_cod_database_code 1553387
_shelx_shelxl_version_number 2016/6
_shelx_space_group_comment
;
The symmetry employed for this shelxl refinement is uniquely defined
by the following loop, which should always be used as a source of
symmetry information in preference to the above space-group names.
They are only intended as comments.
;
_shelx_estimated_absorpt_t_max 0.936
_shelx_estimated_absorpt_t_min 0.885
_olex2_refinement_description
;
1. Fixed Uiso
 At 1.2 times of:
  All C(H) groups, All C(H,H) groups
 At 1.5 times of:
  All C(H,H,H) groups, All O(H) groups
2.a Ternary CH refined with riding coordinates:
 C6(H6), C7(H7), C8(H8), C9(H9)
2.b Secondary CH2 refined with riding coordinates:
 C3(H3A,H3B), C4(H4A,H4B), C10(H10A,H10B), C13(H13A,H13B)
2.c Aromatic/amide H refined with riding coordinates:
 C2(H2)
2.d Idealised Me refined as rotating group:
 C1'(H1'A,H1'B,H1'C), C14(H14A,H14B,H14C), C15(H15A,H15B,H15C), C17(H17A,H17B,
 H17C)
2.e Idealised tetrahedral OH refined as rotating group:
 O4(H4)
;
_olex2_submission_special_instructions 'No special instructions were received'

loop_
_space_group_symop_operation_xyz
'x, y, z'
'-x, y+1/2, -z'

loop_
_atom_site_label
_atom_site_type_symbol
_atom_site_fract_x
_atom_site_fract_y
_atom_site_fract_z
_atom_site_U_iso_or_equiv
_atom_site_adp_type
_atom_site_occupancy
_atom_site_site_symmetry_order
_atom_site_calc_flag
_atom_site_refinement_flags_posn
O1 O -0.05279(18) -0.1324(2) 0.60873(17) 0.0367(4) Uani 1 1 d .
O2 O 0.35950(16) 0.22544(18) 0.73624(12) 0.0217(3) Uani 1 1 d .
O3 O 0.51241(18) 0.40356(18) 0.82883(14) 0.0265(4) Uani 1 1 d .
O4 O 0.14481(18) 0.36706(17) 0.84567(14) 0.0261(3) Uani 1 1 d .
H4 H 0.244553 0.378957 0.873201 0.039 Uiso 1 1 calc GR
O5 O -0.07767(16) 0.12563(19) 0.72028(14) 0.0279(4) Uani 1 1 d .
O6 O -0.1819(2) 0.2682(2) 0.82484(19) 0.0378(5) Uani 1 1 d .
O7 O -0.0101(2) 0.0593(2) 1.03623(16) 0.0339(4) Uani 1 1 d .
C1 C 0.4897(2) -0.0446(2) 0.81494(19) 0.0230(5) Uani 1 1 d .
C1' C 0.4307(3) 0.3707(3) 0.5987(2) 0.0325(5) Uani 1 1 d .
H1'A H 0.513425 0.320591 0.578460 0.049 Uiso 1 1 calc GR
H1'B H 0.447342 0.466751 0.591134 0.049 Uiso 1 1 calc GR
H1'C H 0.324571 0.345409 0.537696 0.049 Uiso 1 1 calc GR
C2 C 0.4153(2) -0.1570(3) 0.82503(19) 0.0247(5) Uani 1 1 d .
H2 H 0.386022 -0.164943 0.899662 0.030 Uiso 1 1 calc R
C2' C 0.4409(2) 0.3390(2) 0.73464(19) 0.0225(5) Uani 1 1 d .
C3 C 0.3719(3) -0.2734(3) 0.7321(2) 0.0302(5) Uani 1 1 d .
H3A H 0.416452 -0.356839 0.779487 0.036 Uiso 1 1 calc R
H3B H 0.419727 -0.260247 0.664427 0.036 Uiso 1 1 calc R
C4 C 0.1871(3) -0.2866(3) 0.6673(2) 0.0343(6) Uani 1 1 d .
H4A H 0.160769 -0.348605 0.592626 0.041 Uiso 1 1 calc R
H4B H 0.141909 -0.323727 0.730306 0.041 Uiso 1 1 calc R
C5 C 0.1144(3) -0.1509(3) 0.6216(2) 0.0294(5) Uani 1 1 d .
C6 C 0.0712(2) -0.0695(3) 0.71569(19) 0.0251(5) Uani 1 1 d .
H6 H 0.091970 -0.114732 0.801032 0.030 Uiso 1 1 calc R
C7 C 0.0787(2) 0.0796(3) 0.72384(18) 0.0232(5) Uani 1 1 d .
H7 H 0.104315 0.117812 0.649571 0.028 Uiso 1 1 calc R
C8 C 0.2008(2) 0.1300(2) 0.85506(18) 0.0198(4) Uani 1 1 d .
H8 H 0.215712 0.056400 0.919689 0.024 Uiso 1 1 calc R
C9 C 0.3696(2) 0.1753(2) 0.86222(17) 0.0191(4) Uani 1 1 d .
H9 H 0.401772 0.251908 0.924443 0.023 Uiso 1 1 calc R
C10 C 0.5032(2) 0.0697(3) 0.90837(18) 0.0221(4) Uani 1 1 d .
H10A H 0.607629 0.114770 0.925483 0.027 Uiso 1 1 calc R
H10B H 0.503659 0.032143 0.991602 0.027 Uiso 1 1 calc R
C11 C 0.1096(2) 0.2432(2) 0.8933(2) 0.0231(5) Uani 1 1 d .
C12 C -0.0668(3) 0.2143(3) 0.8145(2) 0.0271(5) Uani 1 1 d .
C13 C 0.1465(3) 0.2522(3) 1.0389(2) 0.0258(5) Uani 1 1 d .
H13A H 0.263350 0.266398 1.082240 0.031 Uiso 1 1 calc R
H13B H 0.091453 0.331878 1.056471 0.031 Uiso 1 1 calc R
C14 C 0.1550(3) -0.0879(3) 0.5130(2) 0.0383(6) Uani 1 1 d .
H14A H 0.269398 -0.065551 0.543794 0.057 Uiso 1 1 calc GR
H14B H 0.091446 -0.006294 0.484174 0.057 Uiso 1 1 calc GR
H14C H 0.130458 -0.150834 0.440448 0.057 Uiso 1 1 calc GR
C15 C 0.5703(3) -0.0211(3) 0.7172(2) 0.0342(6) Uani 1 1 d .
H15A H 0.514390 0.050493 0.657732 0.051 Uiso 1 1 calc GR
H15B H 0.566606 -0.103404 0.667962 0.051 Uiso 1 1 calc GR
H15C H 0.682323 0.004787 0.762545 0.051 Uiso 1 1 calc GR
C16 C 0.0985(2) 0.1324(3) 1.0995(2) 0.0255(5) Uani 1 1 d .
C17 C 0.1894(3) 0.1088(3) 1.2407(2) 0.0356(6) Uani 1 1 d .
H17A H 0.131906 0.043341 1.274141 0.053 Uiso 1 1 calc GR
H17B H 0.199282 0.193071 1.288237 0.053 Uiso 1 1 calc GR
H17C H 0.296567 0.074483 1.252071 0.053 Uiso 1 1 calc GR

loop_
_atom_site_aniso_label
_atom_site_aniso_U_11
_atom_site_aniso_U_22
_atom_site_aniso_U_33
_atom_site_aniso_U_23
_atom_site_aniso_U_13
_atom_site_aniso_U_12
O1 0.0257(7) 0.0346(12) 0.0422(9) -0.0106(8) 0.0025(6) -0.0066(8)
O2 0.0238(6) 0.0248(9) 0.0171(6) 0.0009(6) 0.0082(5) -0.0024(6)
O3 0.0298(7) 0.0230(9) 0.0285(7) -0.0023(6) 0.0124(6) -0.0034(6)
O4 0.0299(7) 0.0200(9) 0.0321(7) 0.0033(7) 0.0155(6) 0.0002(7)
O5 0.0206(7) 0.0311(10) 0.0293(7) -0.0010(7) 0.0056(5) 0.0014(6)
O6 0.0264(8) 0.0342(12) 0.0552(11) -0.0030(8) 0.0176(8) 0.0049(7)
O7 0.0391(9) 0.0303(11) 0.0365(8) 0.0006(8) 0.0185(7) -0.0083(8)
C1 0.0213(8) 0.0269(13) 0.0204(9) 0.0013(9) 0.0067(7) 0.0036(8)
C1' 0.0355(11) 0.0375(16) 0.0240(10) 0.0065(10) 0.0100(8) -0.0073(11)
C2 0.0240(9) 0.0261(13) 0.0222(9) 0.0019(9) 0.0061(7) 0.0042(9)
C2' 0.0206(8) 0.0243(13) 0.0237(9) 0.0031(9) 0.0093(7) 0.0024(8)
C3 0.0341(11) 0.0225(13) 0.0328(11) -0.0008(10) 0.0104(9) 0.0038(10)
C4 0.0366(12) 0.0258(15) 0.0392(12) -0.0076(10) 0.0117(10) -0.0046(10)
C5 0.0287(10) 0.0289(15) 0.0255(10) -0.0064(10) 0.0035(8) -0.0021(9)
C6 0.0210(9) 0.0282(14) 0.0248(10) -0.0021(9) 0.0064(7) -0.0038(9)
C7 0.0189(8) 0.0278(13) 0.0224(9) 0.0006(8) 0.0068(7) -0.0013(8)
C8 0.0226(9) 0.0191(11) 0.0185(8) -0.0008(8) 0.0083(7) -0.0005(8)
C9 0.0220(9) 0.0207(11) 0.0152(8) -0.0006(8) 0.0074(7) -0.0016(8)
C10 0.0216(9) 0.0250(12) 0.0187(8) 0.0002(8) 0.0059(7) 0.0003(8)
C11 0.0246(9) 0.0224(13) 0.0261(9) 0.0008(9) 0.0135(8) -0.0004(9)
C12 0.0250(10) 0.0255(14) 0.0327(10) 0.0063(9) 0.0124(8) 0.0025(9)
C13 0.0303(10) 0.0247(14) 0.0270(10) -0.0040(9) 0.0158(8) -0.0034(9)
C14 0.0491(14) 0.0418(18) 0.0219(10) -0.0045(11) 0.0101(9) 0.0077(12)
C15 0.0438(12) 0.0300(15) 0.0379(12) -0.0031(10) 0.0256(10) -0.0002(11)
C16 0.0289(10) 0.0239(12) 0.0294(9) -0.0011(9) 0.0175(8) 0.0021(9)
C17 0.0407(11) 0.0365(16) 0.0316(11) 0.0050(11) 0.0152(9) 0.0019(11)

loop_
_atom_type_symbol
_atom_type_description
_atom_type_scat_dispersion_real
_atom_type_scat_dispersion_imag
_atom_type_scat_source
C C 0.0181 0.0091 'International Tables Vol C Tables 4.2.6.8 and 6.1.1.4'
H H 0.0000 0.0000 'International Tables Vol C Tables 4.2.6.8 and 6.1.1.4'
O O 0.0492 0.0322 'International Tables Vol C Tables 4.2.6.8 and 6.1.1.4'

loop_
_geom_angle_atom_site_label_1
_geom_angle_atom_site_label_2
_geom_angle_atom_site_label_3
_geom_angle
C6 O1 C5 60.99(14)
C2' O2 C9 116.84(15)
C11 O4 H4 109.5
C12 O5 C7 112.42(16)
C2 C1 C10 120.24(18)
C2 C1 C15 124.6(2)
C15 C1 C10 115.1(2)
H1'A C1' H1'B 109.5
H1'A C1' H1'C 109.5
H1'B C1' H1'C 109.5
C2' C1' H1'A 109.5
C2' C1' H1'B 109.5
C2' C1' H1'C 109.5
C1 C2 H2 116.1
C1 C2 C3 127.72(19)
C3 C2 H2 116.1
O2 C2' C1' 110.27(19)
O3 C2' O2 124.44(18)
O3 C2' C1' 125.3(2)
C2 C3 H3A 109.5
C2 C3 H3B 109.5
C2 C3 C4 110.75(19)
H3A C3 H3B 108.1
C4 C3 H3A 109.5
C4 C3 H3B 109.5
C3 C4 H4A 109.7
C3 C4 H4B 109.7
H4A C4 H4B 108.2
C5 C4 C3 109.7(2)
C5 C4 H4A 109.7
C5 C4 H4B 109.7
O1 C5 C4 116.7(2)
O1 C5 C6 59.05(13)
O1 C5 C14 113.20(19)
C6 C5 C4 116.7(2)
C6 C5 C14 121.7(3)
C14 C5 C4 116.5(2)
O1 C6 C5 59.96(14)
O1 C6 H6 113.9
O1 C6 C7 119.27(19)
C5 C6 H6 113.9
C5 C6 C7 125.2(2)
C7 C6 H6 113.9
O5 C7 C6 106.98(17)
O5 C7 H7 110.5
O5 C7 C8 105.74(16)
C6 C7 H7 110.5
C6 C7 C8 112.41(18)
C8 C7 H7 110.5
C7 C8 H8 107.3
C9 C8 C7 119.40(15)
C9 C8 H8 107.3
C11 C8 C7 103.28(16)
C11 C8 H8 107.3
C11 C8 C9 111.67(18)
O2 C9 C8 108.83(14)
O2 C9 H9 107.3
O2 C9 C10 109.45(15)
C8 C9 H9 107.3
C10 C9 C8 116.19(19)
C10 C9 H9 107.3
C1 C10 C9 115.29(16)
C1 C10 H10A 108.5
C1 C10 H10B 108.5
C9 C10 H10A 108.5
C9 C10 H10B 108.5
H10A C10 H10B 107.5
O4 C11 C8 109.46(15)
O4 C11 C12 105.77(17)
O4 C11 C13 110.08(19)
C12 C11 C8 103.99(18)
C13 C11 C8 113.21(18)
C13 C11 C12 113.91(16)
O5 C12 C11 110.03(18)
O6 C12 O5 122.7(2)
O6 C12 C11 127.1(2)
C11 C13 H13A 108.4
C11 C13 H13B 108.4
H13A C13 H13B 107.5
C16 C13 C11 115.5(2)
C16 C13 H13A 108.4
C16 C13 H13B 108.4
C5 C14 H14A 109.5
C5 C14 H14B 109.5
C5 C14 H14C 109.5
H14A C14 H14B 109.5
H14A C14 H14C 109.5
H14B C14 H14C 109.5
C1 C15 H15A 109.5
C1 C15 H15B 109.5
C1 C15 H15C 109.5
H15A C15 H15B 109.5
H15A C15 H15C 109.5
H15B C15 H15C 109.5
O7 C16 C13 121.2(2)
O7 C16 C17 122.0(2)
C17 C16 C13 116.9(2)
C16 C17 H17A 109.5
C16 C17 H17B 109.5
C16 C17 H17C 109.5
H17A C17 H17B 109.5
H17A C17 H17C 109.5
H17B C17 H17C 109.5

loop_
_geom_bond_atom_site_label_1
_geom_bond_atom_site_label_2
_geom_bond_distance
O1 C5 1.457(3)
O1 C6 1.444(3)
O2 C2' 1.352(3)
O2 C9 1.449(2)
O3 C2' 1.197(3)
O4 H4 0.8400
O4 C11 1.423(3)
O5 C7 1.455(2)
O5 C12 1.343(3)
O6 C12 1.199(3)
O7 C16 1.217(3)
C1 C2 1.330(3)
C1 C10 1.515(3)
C1 C15 1.509(3)
C1' H1'A 0.9800
C1' H1'B 0.9800
C1' H1'C 0.9800
C1' C2' 1.503(3)
C2 H2 0.9500
C2 C3 1.508(3)
C3 H3A 0.9900
C3 H3B 0.9900
C3 C4 1.552(3)
C4 H4A 0.9900
C4 H4B 0.9900
C4 C5 1.512(4)
C5 C6 1.472(3)
C5 C14 1.505(4)
C6 H6 1.0000
C6 C7 1.495(4)
C7 H7 1.0000
C7 C8 1.555(3)
C8 H8 1.0000
C8 C9 1.546(3)
C8 C11 1.537(3)
C9 H9 1.0000
C9 C10 1.538(3)
C10 H10A 0.9900
C10 H10B 0.9900
C11 C12 1.531(3)
C11 C13 1.523(3)
C13 H13A 0.9900
C13 H13B 0.9900
C13 C16 1.506(3)
C14 H14A 0.9800
C14 H14B 0.9800
C14 H14C 0.9800
C15 H15A 0.9800
C15 H15B 0.9800
C15 H15C 0.9800
C16 C17 1.497(3)
C17 H17A 0.9800
C17 H17B 0.9800
C17 H17C 0.9800

loop_
_geom_torsion_atom_site_label_1
_geom_torsion_atom_site_label_2
_geom_torsion_atom_site_label_3
_geom_torsion_atom_site_label_4
_geom_torsion
O1 C5 C6 C7 -106.4(2)
O1 C6 C7 O5 55.2(2)
O1 C6 C7 C8 170.84(17)
O2 C9 C10 C1 -54.4(2)
O4 C11 C12 O5 100.3(2)
O4 C11 C12 O6 -73.9(3)
O4 C11 C13 C16 173.90(17)
O5 C7 C8 C9 -144.27(19)
O5 C7 C8 C11 -19.6(2)
C1 C2 C3 C4 -113.6(2)
C2 C1 C10 C9 -93.1(2)
C2 C3 C4 C5 46.2(3)
C2' O2 C9 C8 136.95(18)
C2' O2 C9 C10 -95.1(2)
C3 C4 C5 O1 -155.34(19)
C3 C4 C5 C6 -88.4(2)
C3 C4 C5 C14 66.7(3)
C4 C5 C6 O1 -106.5(2)
C4 C5 C6 C7 147.0(2)
C5 O1 C6 C7 116.1(2)
C5 C6 C7 O5 127.33(19)
C5 C6 C7 C8 -117.0(2)
C6 O1 C5 C4 106.6(2)
C6 O1 C5 C14 -114.1(3)
C6 C7 C8 C9 99.3(2)
C6 C7 C8 C11 -136.01(18)
C7 O5 C12 O6 176.9(2)
C7 O5 C12 C11 2.3(3)
C7 C8 C9 O2 28.6(3)
C7 C8 C9 C10 -95.4(2)
C7 C8 C11 O4 -92.23(19)
C7 C8 C11 C12 20.4(2)
C7 C8 C11 C13 144.56(18)
C8 C9 C10 C1 69.3(2)
C8 C11 C12 O5 -15.0(2)
C8 C11 C12 O6 170.8(2)
C8 C11 C13 C16 -63.2(2)
C9 O2 C2' O3 -4.2(3)
C9 O2 C2' C1' 174.88(18)
C9 C8 C11 O4 37.3(2)
C9 C8 C11 C12 149.95(17)
C9 C8 C11 C13 -85.9(2)
C10 C1 C2 C3 171.6(2)
C11 C8 C9 O2 -91.90(19)
C11 C8 C9 C10 144.06(17)
C11 C13 C16 O7 -25.9(3)
C11 C13 C16 C17 154.6(2)
C12 O5 C7 C6 131.30(19)
C12 O5 C7 C8 11.3(2)
C12 C11 C13 C16 55.3(3)
C13 C11 C12 O5 -138.7(2)
C13 C11 C12 O6 47.1(4)
C14 C5 C6 O1 99.8(2)
C14 C5 C6 C7 -6.7(3)
C15 C1 C2 C3 -10.6(3)
C15 C1 C10 C9 88.9(2)
